data_7160694
loop_
_publ_author_name
'Said St&#xe5;lsmeden, Anna'
'Ferrara, Flavia'
'Ekebergh, Andreas'
'Gumbo, Maureen'
'Runemark, August'
'Johansson, Johan R.'
'Norrby, Per-Ola'
'Kann, Nina'

_publ_section_title
;
 Ruthenium-catalyzed synthesis of tricyclic 1,5-fused 1,2,3-triazole
 piperazines.
;
_journal_issue 35
_journal_name_full 'Organic &amp; biomolecular chemistry'
_journal_page_first 8001
_journal_page_last 8011
_journal_paper_doi 10.1039/d5ob01137j
_journal_volume 23
_journal_year 2025
_chemical_formula_moiety 'C12 H16 N6 O'
_chemical_formula_sum 'C12 H16 N6 O'
_chemical_formula_weight 260.31
_space_group_crystal_system monoclinic
_space_group_IT_number 4
_space_group_name_Hall 'P 2yb'
_space_group_name_H-M_alt 'P 1 21 1'
_atom_sites_solution_hydrogens mixed
_atom_sites_solution_primary dual
_audit_creation_date 2024-10-08
_audit_creation_method
;
Olex2 1.5
(compiled 2024.02.16 svn.r378c4104 for OlexSys, GUI svn.r6928)
;
_audit_update_record
;
2024-10-08 deposited with the CCDC.	2025-08-19 downloaded from the CCDC.
;
_cell_angle_alpha 90
_cell_angle_beta 112.228(4)
_cell_angle_gamma 90
_cell_formula_units_Z 2
_cell_length_a 9.5086(3)
_cell_length_b 6.6541(2)
_cell_length_c 10.6871(4)
_cell_measurement_reflns_used 4122
_cell_measurement_temperature 293(2)
_cell_measurement_theta_max 75.4650
_cell_measurement_theta_min 4.4440
_cell_volume 625.94(4)
_computing_cell_refinement 'CrysAlisPro 1.171.43.130a (Rigaku OD, 2024)'
_computing_data_collection 'CrysAlisPro system (CCD 43.130a 64-bit (release 05-07-2024))'
_computing_data_reduction 'CrysAlisPro 1.171.43.130a (Rigaku OD, 2024)'
_computing_molecular_graphics 'Olex2 1.5 (Dolomanov et al., 2009)'
_computing_publication_material 'Olex2 1.5 (Dolomanov et al., 2009)'
_computing_structure_refinement 'SHELXL 2016/6 (Sheldrick, 2015)'
_computing_structure_solution 'SHELXT 2014/4 (Sheldrick, 2014)'
_diffrn_ambient_temperature 293(2)
_diffrn_detector 'Hybrid Pixel Array Detector'
_diffrn_detector_area_resol_mean 10.0000
_diffrn_detector_type HyPix
_diffrn_measured_fraction_theta_full 0.999
_diffrn_measured_fraction_theta_max 0.956
_diffrn_measurement_details
;
List of Runs (angles in degrees, time in seconds):

  # Type    Start    End  Width  t~exp~   \w     \q     \k     \f   Frames
#--------------------------------------------------------------------------
  1  \w     95.00 178.00   0.50    0.46    --  108.56  45.00  90.00  166
  2  \w     30.00 121.00   0.50    0.11    --   43.25  38.00  60.00  182
  3  \w     34.00  79.00   0.50    0.46    --  108.56 -77.00  55.00   90
  4  \w     34.00  79.00   0.50    0.46    --  108.56 -77.00 -30.00   90
  5  \w    109.00 178.00   0.50    0.46    --  108.56  77.00-178.00  138
  6  \w     34.00  79.00   0.50    0.46    --  108.56 -77.00-120.00   90
  7  \w    -30.00  49.00   0.50    0.11    --   43.25 -57.00 -90.00  158
  8  \w    -30.00  49.00   0.50    0.11    --   43.25 -57.00 -90.00  158
  9  \w    -66.00  21.00   0.50    0.11    --  -43.25  77.00-178.00  174
 10  \w    -15.00  34.00   0.50    0.11    --  -43.25  38.00 -90.00   98
 11  \w    -14.00  66.00   0.50    0.11    --   43.25 -77.00  55.00  160
 12  \w     35.00  93.00   0.50    0.46    --  108.56 -94.00  90.00  116
 13  \w    -15.00  34.00   0.50    0.11    --  -43.25  38.00-120.00   98
 14  \w    -72.00 -30.00   0.50    0.46    -- -104.50  77.00-178.00   84
 15  \w    -72.00 -30.00   0.50    0.46    -- -104.50  77.00 -90.00   84
 16  \w    -72.00 -30.00   0.50    0.46    -- -104.50  77.00 120.00   84
 17  \w    -72.00 -30.00   0.50    0.46    -- -104.50  77.00 150.00   84
 18  \w   -120.00 -29.00   0.50    0.11    --  -43.25 -38.00   0.00  182
 19  \w   -120.00 -29.00   0.50    0.11    --  -43.25 -38.00-180.00  182
 20  \w   -120.00 -29.00   0.50    0.11    --  -43.25 -38.00 -90.00  182
 21  \w   -120.00 -29.00   0.50    0.11    --  -43.25 -38.00 120.00  182
 22  \w   -132.00 -89.00   0.50    0.46    -- -104.50 -15.00 120.00   86
 23  \w   -132.00 -89.00   0.50    0.46    -- -104.50 -15.00  90.00   86
 24  \w   -174.00-103.00   0.50    0.46    -- -104.50 -77.00  55.00  142
 25  \w   -132.00 -89.00   0.50    0.46    -- -104.50 -15.00 -30.00   86
 26  \w   -163.00 -90.00   0.50    0.46    -- -104.50 -30.00 -30.00  146
 27  \w   -163.00 -90.00   0.50    0.46    -- -104.50 -30.00 -30.00  146
;
_diffrn_measurement_device 'four-circle diffractometer'
_diffrn_measurement_device_type 'XtaLAB Synergy R, HyPix'
_diffrn_measurement_method '\w scans'
_diffrn_orient_matrix_type 'CrysAlisPro convention (1999,Acta A55,543-557)'
_diffrn_orient_matrix_UB_11 0.0239823000
_diffrn_orient_matrix_UB_12 -0.0919369000
_diffrn_orient_matrix_UB_13 -0.1227602000
_diffrn_orient_matrix_UB_21 0.1112158000
_diffrn_orient_matrix_UB_22 0.1708705000
_diffrn_orient_matrix_UB_23 0.0046642000
_diffrn_orient_matrix_UB_31 0.1330151000
_diffrn_orient_matrix_UB_32 -0.1265250000
_diffrn_orient_matrix_UB_33 0.0954139000
_diffrn_radiation_monochromator mirror
_diffrn_radiation_probe x-ray
_diffrn_radiation_type 'Cu K\a'
_diffrn_radiation_wavelength 1.54184
_diffrn_reflns_av_R_equivalents 0.0315
_diffrn_reflns_av_unetI/netI 0.0290
_diffrn_reflns_Laue_measured_fraction_full 0.999
_diffrn_reflns_Laue_measured_fraction_max 0.956
_diffrn_reflns_limit_h_max 11
_diffrn_reflns_limit_h_min -11
_diffrn_reflns_limit_k_max 7
_diffrn_reflns_limit_k_min -8
_diffrn_reflns_limit_l_max 13
_diffrn_reflns_limit_l_min -13
_diffrn_reflns_number 6417
_diffrn_reflns_point_group_measured_fraction_full 0.999
_diffrn_reflns_point_group_measured_fraction_max 0.954
_diffrn_reflns_theta_full 67.684
_diffrn_reflns_theta_max 75.595
_diffrn_reflns_theta_min 4.469
_diffrn_source 'Rotating-anode X-ray tube'
_diffrn_source_type 'PhotonJet R (Cu) X-ray Source'
_exptl_absorpt_coefficient_mu 0.777
_exptl_absorpt_correction_T_max 1.000
_exptl_absorpt_correction_T_min 0.700
_exptl_absorpt_correction_type gaussian
_exptl_absorpt_process_details
;
CrysAlisPro 1.171.43.130a (Rigaku Oxford Diffraction, 2024)
Numerical absorption correction based on gaussian integration over
a multifaceted crystal model
Empirical absorption correction using spherical harmonics,
implemented in SCALE3 ABSPACK scaling algorithm.
;
_exptl_crystal_colour 'clear whiteish colourless'
_exptl_crystal_colour_lustre clear
_exptl_crystal_colour_modifier whiteish
_exptl_crystal_colour_primary colourless
_exptl_crystal_density_diffrn 1.381
_exptl_crystal_description block
_exptl_crystal_F_000 276
_exptl_crystal_size_max 0.252
_exptl_crystal_size_mid 0.07
_exptl_crystal_size_min 0.032
_refine_diff_density_max 0.145
_refine_diff_density_min -0.111
_refine_diff_density_rms 0.035
_refine_ls_abs_structure_details
;
 Refined as an inversion twin.
;
_refine_ls_abs_structure_Flack 1.1(4)
_refine_ls_extinction_coef 0.0072(17)
_refine_ls_extinction_expression Fc^*^=kFc[1+0.001xFc^2^\l^3^/sin(2\q)]^-1/4^
_refine_ls_extinction_method 'SHELXL-2016/6 (Sheldrick 2016)'
_refine_ls_goodness_of_fit_ref 1.061
_refine_ls_hydrogen_treatment mixed
_refine_ls_matrix_type full
_refine_ls_number_parameters 186
_refine_ls_number_reflns 2208
_refine_ls_number_restraints 1
_refine_ls_restrained_S_all 1.060
_refine_ls_R_factor_all 0.0379
_refine_ls_R_factor_gt 0.0342
_refine_ls_shift/su_max 0.000
_refine_ls_shift/su_mean 0.000
_refine_ls_structure_factor_coef Fsqd
_refine_ls_weighting_details 'w=1/[\s^2^(Fo^2^)+(0.0555P)^2^+0.0200P] where P=(Fo^2^+2Fc^2^)/3'
_refine_ls_weighting_scheme calc
_refine_ls_wR_factor_gt 0.0905
_refine_ls_wR_factor_ref 0.0936
_reflns_Friedel_coverage 0.832
_reflns_Friedel_fraction_full 0.999
_reflns_Friedel_fraction_max 0.951
_reflns_number_gt 2006
_reflns_number_total 2208
_reflns_threshold_expression 'I > 2\s(I)'
_cod_data_source_file d5ob01137j2.cif
_cod_data_source_block amine_3jb_auto
_cod_depositor_comments 'Adding full bibliography for 7160694--7160695.cif.'
_cod_database_code 7160694
_shelx_shelxl_version_number 2016/6
_chemical_oxdiff_formula 'C H N O'
_shelx_space_group_comment
;
The symmetry employed for this shelxl refinement is uniquely defined
by the following loop, which should always be used as a source of
symmetry information in preference to the above space-group names.
They are only intended as comments.
;
_shelx_estimated_absorpt_t_max 0.976
_shelx_estimated_absorpt_t_min 0.828
_olex2_refinement_description
;
1. Twinned data refinement
 Scales: -0.1(4)
 1.1(4)
2. Fixed Uiso
 At 1.2 times of:
  All C(H) groups, All C(H,H) groups, All N(H) groups
 At 1.5 times of:
  All O(H) groups
3.a Ternary CH refined with riding coordinates:
 C00E(H00F)
3.b Secondary CH2 refined with riding coordinates:
 C00B(H00A,H00B), C00C(H00C,H00D), C00H(H00I,H00J), C00I(H00K,H00L), C00J(H00M,
 H00N)
3.c Aromatic/amide H refined with riding coordinates:
 C00F(H00G)
3.d Idealised tetrahedral OH refined as rotating group:
 O001(H001)
;
_olex2_submission_special_instructions 'No special instructions were received'
_oxdiff_exptl_absorpt_empirical_details
;
Empirical correction (ABSPACK) includes:
- Absorption correction using spherical harmonics
- Frame scaling
;
_oxdiff_exptl_absorpt_empirical_full_max 2.106
_oxdiff_exptl_absorpt_empirical_full_min 0.568

loop_
_space_group_symop_operation_xyz
'x, y, z'
'-x, y+1/2, -z'

loop_
_atom_site_label
_atom_site_type_symbol
_atom_site_fract_x
_atom_site_fract_y
_atom_site_fract_z
_atom_site_U_iso_or_equiv
_atom_site_adp_type
_atom_site_occupancy
_atom_site_site_symmetry_order
_atom_site_calc_flag
_atom_site_refinement_flags_posn
_atom_site_refinement_flags_adp
_atom_site_refinement_flags_occupancy
_atom_site_disorder_assembly
_atom_site_disorder_group
O001 O 0.3862(2) 0.7420(3) 0.31435(18) 0.0582(5) Uani 1 1 d . . . . .
H001 H 0.369520 0.651394 0.358907 0.087 Uiso 1 1 calc R U . . .
N002 N 0.3288(2) 0.4252(3) 0.4563(2) 0.0493(5) Uani 1 1 d . . . . .
H002 H 0.399(3) 0.406(5) 0.535(3) 0.059 Uiso 1 1 d . U . . .
N003 N 0.4039(2) 0.3002(3) 0.2141(2) 0.0473(5) Uani 1 1 d . . . . .
N004 N 0.8181(3) 0.8689(4) 0.1235(3) 0.0612(7) Uani 1 1 d . . . . .
N005 N 0.9296(3) 0.5594(4) 0.1010(2) 0.0582(6) Uani 1 1 d . . . . .
C006 C 0.4532(3) 0.4817(4) 0.1901(2) 0.0405(5) Uani 1 1 d . . . . .
C007 C 0.7031(3) 0.5593(4) 0.1495(2) 0.0417(5) Uani 1 1 d . . . . .
N008 N 0.6142(3) 0.2368(4) 0.1940(3) 0.0668(7) Uani 1 1 d . . . . .
C009 C 0.5893(3) 0.4386(4) 0.1772(2) 0.0454(5) Uani 1 1 d . . . . .
N00A N 0.5011(3) 0.1546(4) 0.2164(3) 0.0686(7) Uani 1 1 d . . . . .
C00B C 0.3653(3) 0.6695(4) 0.1847(2) 0.0459(5) Uani 1 1 d . . . . .
H00A H 0.396915 0.771940 0.136223 0.055 Uiso 1 1 calc R U . . .
H00B H 0.258194 0.643376 0.135010 0.055 Uiso 1 1 calc R U . . .
C00C C 0.2677(3) 0.2464(4) 0.2400(2) 0.0495(5) Uani 1 1 d . . . . .
H00C H 0.228159 0.119771 0.195624 0.059 Uiso 1 1 calc R U . . .
H00D H 0.190536 0.348246 0.200953 0.059 Uiso 1 1 calc R U . . .
C00D C 0.7096(3) 0.7673(4) 0.1482(3) 0.0551(7) Uani 1 1 d . . . . .
C00E C 0.2990(3) 0.2271(4) 0.3896(3) 0.0510(6) Uani 1 1 d . . . . .
H00F H 0.386325 0.138357 0.432576 0.061 Uiso 1 1 calc R U . . .
C00F C 0.9220(3) 0.7587(5) 0.1019(3) 0.0577(7) Uani 1 1 d . . . . .
H00G H 0.998150 0.828114 0.085519 0.069 Uiso 1 1 calc R U . . .
C00G C 0.8202(3) 0.4631(5) 0.1249(3) 0.0506(6) Uani 1 1 d . . . . .
C00H C 0.1865(3) 0.4881(5) 0.4691(3) 0.0633(7) Uani 1 1 d . . . . .
H00I H 0.126297 0.569241 0.391998 0.076 Uiso 1 1 calc R U . . .
H00J H 0.208096 0.566976 0.550608 0.076 Uiso 1 1 calc R U . . .
C00I C 0.1017(4) 0.2992(6) 0.4752(4) 0.0776(10) Uani 1 1 d . . . . .
H00K H 0.121148 0.263473 0.568258 0.093 Uiso 1 1 calc R U . . .
H00L H -0.006769 0.317782 0.427664 0.093 Uiso 1 1 calc R U . . .
C00J C 0.1583(4) 0.1419(6) 0.4100(4) 0.0824(10) Uani 1 1 d . . . . .
H00M H 0.080567 0.105624 0.323561 0.099 Uiso 1 1 calc R U . . .
H00N H 0.185541 0.022939 0.466515 0.099 Uiso 1 1 calc R U . . .
H00E H 0.640(3) 0.844(5) 0.171(3) 0.059(8) Uiso 1 1 d . . . . .
H00H H 0.821(3) 0.324(5) 0.124(3) 0.052(8) Uiso 1 1 d . . . . .

loop_
_atom_site_aniso_label
_atom_site_aniso_U_11
_atom_site_aniso_U_22
_atom_site_aniso_U_33
_atom_site_aniso_U_23
_atom_site_aniso_U_13
_atom_site_aniso_U_12
O001 0.0826(12) 0.0309(8) 0.0758(11) -0.0055(8) 0.0468(10) -0.0011(10)
N002 0.0518(11) 0.0429(12) 0.0546(11) -0.0003(9) 0.0215(9) -0.0038(10)
N003 0.0580(11) 0.0287(10) 0.0631(12) -0.0008(8) 0.0318(9) 0.0022(9)
N004 0.0643(14) 0.0443(14) 0.0884(18) 0.0036(11) 0.0442(13) 0.0004(11)
N005 0.0562(12) 0.0557(16) 0.0724(14) 0.0016(11) 0.0353(11) 0.0055(12)
C006 0.0498(11) 0.0277(10) 0.0453(10) -0.0013(9) 0.0194(9) 0.0009(10)
C007 0.0487(12) 0.0362(12) 0.0433(11) 0.0022(9) 0.0209(10) 0.0066(10)
N008 0.0821(16) 0.0323(11) 0.1113(18) 0.0085(12) 0.0654(15) 0.0100(12)
C009 0.0566(13) 0.0305(12) 0.0558(13) 0.0016(9) 0.0288(10) 0.0071(11)
N00A 0.0862(16) 0.0309(11) 0.1141(19) 0.0021(13) 0.0665(15) 0.0097(13)
C00B 0.0478(11) 0.0325(10) 0.0595(12) 0.0052(10) 0.0228(9) 0.0067(11)
C00C 0.0505(12) 0.0361(11) 0.0652(13) -0.0066(11) 0.0257(10) -0.0058(11)
C00D 0.0590(14) 0.0384(15) 0.0805(18) 0.0025(12) 0.0406(13) 0.0079(13)
C00E 0.0560(13) 0.0345(12) 0.0687(14) 0.0062(11) 0.0308(11) 0.0015(11)
C00F 0.0553(14) 0.0572(19) 0.0701(16) 0.0033(14) 0.0343(12) -0.0039(14)
C00G 0.0547(14) 0.0421(15) 0.0580(14) -0.0023(11) 0.0247(11) 0.0079(12)
C00H 0.0633(15) 0.0615(18) 0.0732(16) -0.0089(15) 0.0351(13) 0.0033(15)
C00I 0.0700(18) 0.091(3) 0.086(2) -0.0089(18) 0.0459(17) -0.0156(19)
C00J 0.098(2) 0.054(2) 0.124(3) -0.0066(19) 0.075(2) -0.0197(19)

loop_
_atom_type_symbol
_atom_type_description
_atom_type_scat_dispersion_real
_atom_type_scat_dispersion_imag
_atom_type_scat_source
C C 0.0181 0.0091 'International Tables Vol C Tables 4.2.6.8 and 6.1.1.4'
H H 0.0000 0.0000 'International Tables Vol C Tables 4.2.6.8 and 6.1.1.4'
N N 0.0311 0.0180 'International Tables Vol C Tables 4.2.6.8 and 6.1.1.4'
O O 0.0492 0.0322 'International Tables Vol C Tables 4.2.6.8 and 6.1.1.4'

loop_
_exptl_crystal_face_index_h
_exptl_crystal_face_index_k
_exptl_crystal_face_index_l
_exptl_crystal_face_perp_dist
1 0 0 0.0245
-1 0 0 0.0279
-1 -2 2 0.0788
1 2 -2 0.0991
1 0 2 0.0267
0 0 1 0.0239
0 0 -1 0.0080

loop_
_geom_angle_atom_site_label_1
_geom_angle_atom_site_label_2
_geom_angle_atom_site_label_3
_geom_angle
_geom_angle_site_symmetry_1
_geom_angle_site_symmetry_3
_geom_angle_publ_flag
C00B O001 H001 109.5 . . ?
C00E N002 H002 106(2) . . ?
C00H N002 H002 110.7(19) . . ?
C00H N002 C00E 106.5(2) . . ?
C006 N003 C00C 130.3(2) . . ?
N00A N003 C006 111.4(2) . . ?
N00A N003 C00C 118.3(2) . . ?
C00F N004 C00D 115.9(3) . . ?
C00G N005 C00F 115.6(3) . . ?
N003 C006 C009 103.8(2) . . ?
N003 C006 C00B 121.7(2) . . ?
C009 C006 C00B 134.5(2) . . ?
C00D C007 C009 126.1(2) . . ?
C00D C007 C00G 114.6(2) . . ?
C00G C007 C009 119.3(2) . . ?
N00A N008 C009 108.8(2) . . ?
C006 C009 C007 134.2(2) . . ?
N008 C009 C006 108.3(2) . . ?
N008 C009 C007 117.5(2) . . ?
N008 N00A N003 107.8(2) . . ?
O001 C00B C006 112.35(18) . . ?
O001 C00B H00A 109.1 . . ?
O001 C00B H00B 109.1 . . ?
C006 C00B H00A 109.1 . . ?
C006 C00B H00B 109.1 . . ?
H00A C00B H00B 107.9 . . ?
N003 C00C H00C 109.1 . . ?
N003 C00C H00D 109.1 . . ?
N003 C00C C00E 112.6(2) . . ?
H00C C00C H00D 107.8 . . ?
C00E C00C H00C 109.1 . . ?
C00E C00C H00D 109.1 . . ?
N004 C00D C007 123.1(2) . . ?
N004 C00D H00E 117(2) . . ?
C007 C00D H00E 120(2) . . ?
N002 C00E C00C 111.1(2) . . ?
N002 C00E H00F 109.8 . . ?
N002 C00E C00J 106.1(2) . . ?
C00C C00E H00F 109.8 . . ?
C00C C00E C00J 110.2(2) . . ?
C00J C00E H00F 109.8 . . ?
N004 C00F N005 127.1(3) . . ?
N004 C00F H00G 116.5 . . ?
N005 C00F H00G 116.5 . . ?
N005 C00G C007 123.7(3) . . ?
N005 C00G H00H 117.6(17) . . ?
C007 C00G H00H 118.6(17) . . ?
N002 C00H H00I 110.3 . . ?
N002 C00H H00J 110.3 . . ?
N002 C00H C00I 107.0(3) . . ?
H00I C00H H00J 108.6 . . ?
C00I C00H H00I 110.3 . . ?
C00I C00H H00J 110.3 . . ?
C00H C00I H00K 110.5 . . ?
C00H C00I H00L 110.5 . . ?
H00K C00I H00L 108.7 . . ?
C00J C00I C00H 106.0(2) . . ?
C00J C00I H00K 110.5 . . ?
C00J C00I H00L 110.5 . . ?
C00E C00J H00M 110.2 . . ?
C00E C00J H00N 110.2 . . ?
C00I C00J C00E 107.4(3) . . ?
C00I C00J H00M 110.2 . . ?
C00I C00J H00N 110.2 . . ?
H00M C00J H00N 108.5 . . ?

loop_
_geom_bond_atom_site_label_1
_geom_bond_atom_site_label_2
_geom_bond_distance
_geom_bond_site_symmetry_2
_geom_bond_publ_flag
O001 H001 0.8200 . ?
O001 C00B 1.409(3) . ?
N002 H002 0.86(3) . ?
N002 C00E 1.474(3) . ?
N002 C00H 1.471(3) . ?
N003 C006 1.355(3) . ?
N003 N00A 1.333(3) . ?
N003 C00C 1.467(3) . ?
N004 C00D 1.341(3) . ?
N004 C00F 1.318(4) . ?
N005 C00F 1.328(4) . ?
N005 C00G 1.327(4) . ?
C006 C009 1.383(3) . ?
C006 C00B 1.492(3) . ?
C007 C009 1.466(3) . ?
C007 C00D 1.385(3) . ?
C007 C00G 1.392(3) . ?
N008 C009 1.363(4) . ?
N008 N00A 1.306(3) . ?
C00B H00A 0.9700 . ?
C00B H00B 0.9700 . ?
C00C H00C 0.9700 . ?
C00C H00D 0.9700 . ?
C00C C00E 1.517(3) . ?
C00D H00E 0.94(3) . ?
C00E H00F 0.9800 . ?
C00E C00J 1.543(4) . ?
C00F H00G 0.9300 . ?
C00G H00H 0.92(4) . ?
C00H H00I 0.9700 . ?
C00H H00J 0.9700 . ?
C00H C00I 1.508(5) . ?
C00I H00K 0.9700 . ?
C00I H00L 0.9700 . ?
C00I C00J 1.467(5) . ?
C00J H00M 0.9700 . ?
C00J H00N 0.9700 . ?

loop_
_geom_torsion_atom_site_label_1
_geom_torsion_atom_site_label_2
_geom_torsion_atom_site_label_3
_geom_torsion_atom_site_label_4
_geom_torsion
_geom_torsion_site_symmetry_1
_geom_torsion_site_symmetry_2
_geom_torsion_site_symmetry_3
_geom_torsion_site_symmetry_4
_geom_torsion_publ_flag
N002 C00E C00J C00I 5.5(4) . . . . ?
N002 C00H C00I C00J -23.5(4) . . . . ?
N003 C006 C009 C007 179.2(2) . . . . ?
N003 C006 C009 N008 -0.1(3) . . . . ?
N003 C006 C00B O001 79.0(3) . . . . ?
N003 C00C C00E N002 70.6(3) . . . . ?
N003 C00C C00E C00J -172.1(2) . . . . ?
C006 N003 N00A N008 -0.1(3) . . . . ?
C006 N003 C00C C00E -96.7(3) . . . . ?
C009 C006 C00B O001 -99.9(3) . . . . ?
C009 C007 C00D N004 179.2(2) . . . . ?
C009 C007 C00G N005 -178.9(2) . . . . ?
C009 N008 N00A N003 0.1(3) . . . . ?
N00A N003 C006 C009 0.1(3) . . . . ?
N00A N003 C006 C00B -179.1(2) . . . . ?
N00A N003 C00C C00E 81.4(3) . . . . ?
N00A N008 C009 C006 0.0(3) . . . . ?
N00A N008 C009 C007 -179.4(2) . . . . ?
C00B C006 C009 C007 -1.8(5) . . . . ?
C00B C006 C009 N008 179.0(2) . . . . ?
C00C N003 C006 C009 178.3(2) . . . . ?
C00C N003 C006 C00B -0.8(4) . . . . ?
C00C N003 N00A N008 -178.6(2) . . . . ?
C00C C00E C00J C00I -114.8(3) . . . . ?
C00D N004 C00F N005 0.6(5) . . . . ?
C00D C007 C009 C006 10.5(4) . . . . ?
C00D C007 C009 N008 -170.3(3) . . . . ?
C00D C007 C00G N005 -0.5(4) . . . . ?
C00E N002 C00H C00I 27.2(3) . . . . ?
C00F N004 C00D C007 -1.0(4) . . . . ?
C00F N005 C00G C007 0.1(4) . . . . ?
C00G N005 C00F N004 -0.2(5) . . . . ?
C00G C007 C009 C006 -171.3(2) . . . . ?
C00G C007 C009 N008 7.9(3) . . . . ?
C00G C007 C00D N004 0.9(4) . . . . ?
C00H N002 C00E C00C 99.7(2) . . . . ?
C00H N002 C00E C00J -20.1(3) . . . . ?
C00H C00I C00J C00E 10.8(4) . . . . ?

loop_
_twin_individual_id
_twin_individual_mass_fraction_refined
1 -0.1(4)
2 1.1(4)

loop_
_exptl_oxdiff_crystal_face_indexfrac_h
_exptl_oxdiff_crystal_face_indexfrac_k
_exptl_oxdiff_crystal_face_indexfrac_l
_exptl_oxdiff_crystal_face_x
_exptl_oxdiff_crystal_face_y
_exptl_oxdiff_crystal_face_z
0.9991 0.0008 -0.0004 0.0239 0.1112 0.1328
-0.9991 -0.0008 0.0004 -0.0239 -0.1112 -0.1328
-0.9983 -1.9972 2.0057 -0.0865 -0.4429 0.3113
0.9983 1.9972 -2.0057 0.0865 0.4429 -0.3113
0.9996 0.0027 2.0018 -0.2220 0.1210 0.3236
0.0003 0.0010 1.0011 -0.1230 0.0049 0.0954
-0.0003 -0.0010 -1.0011 0.1230 -0.0049 -0.0954
